data_7010008
loop_
_publ_author_name
'Vivian Wing-WahYam'
'Yung-Lin Pui'
'Kung-Kai Cheung'

_publ_section_title
;
 Synthesis, structure, luminescence, and electrochemical properties of
 polynuclear mercury(II) chalcogenolate complexes
;
_journal_issue 20
_journal_name_full 'J. Chem. Soc., Dalton Trans.'
_journal_page_first 3658
_journal_page_last 3662
_journal_paper_doi 10.1039/b005085g
_journal_year 2000
_chemical_formula_moiety '(C17 H15 N2 O1 S1 Hg1) (P1F6)'
_chemical_formula_sum 'C17 H15 F6 Hg N2 O P S'
_chemical_formula_weight 640.93
_space_group_IT_number 15
_symmetry_cell_setting monoclinic
_symmetry_Int_Tables_number 15
_symmetry_space_group_name_Hall '-C 2yc'
_symmetry_space_group_name_H-M 'C 1 2/c 1'
_audit_creation_date 'Thu Jan 13 11:08:02 2000'
_audit_creation_method 'from TEXRAY.INF file'
_cell_angle_alpha 90
_cell_angle_beta 106.756(6)
_cell_angle_gamma 90
_cell_formula_units_Z 8
_cell_length_a 28.454(2)
_cell_length_b 6.991(2)
_cell_length_c 20.473(2)
_cell_measurement_reflns_used 25
_cell_measurement_temperature 301.2
_cell_measurement_theta_max 29.1
_cell_measurement_theta_min 23.3
_cell_volume 3899.6(12)
_computing_cell_refinement 'MSC/AFC Diffractometer Control'
_computing_data_collection 'MSC/AFC Diffractometer Control'
_computing_data_reduction teXsan
_computing_publication_material teXsan
_computing_structure_refinement teXsan
_computing_structure_solution SIR92
_diffrn_ambient_temperature 301.2
_diffrn_measurement_device AFC7R
_diffrn_measurement_method 'omega scans with profile analysis'
_diffrn_orient_matrix_UB_11 0.02102
_diffrn_orient_matrix_UB_12 -0.01806
_diffrn_orient_matrix_UB_13 -0.03114
_diffrn_orient_matrix_UB_21 -0.02844
_diffrn_orient_matrix_UB_22 0.03417
_diffrn_orient_matrix_UB_23 -0.03998
_diffrn_orient_matrix_UB_31 0.00981
_diffrn_orient_matrix_UB_32 0.13771
_diffrn_orient_matrix_UB_33 0.00584
_diffrn_radiation_detector scintillationcounter
_diffrn_radiation_monochromator graphite
_diffrn_radiation_source 'X-ray tube'
_diffrn_radiation_type MoKalpha
_diffrn_radiation_wavelength 0.7107
_diffrn_reflns_av_R_equivalents 2.26
_diffrn_reflns_limit_h_max 33
_diffrn_reflns_limit_h_min 0
_diffrn_reflns_limit_k_max 8
_diffrn_reflns_limit_k_min 0
_diffrn_reflns_limit_l_max 23
_diffrn_reflns_limit_l_min -24
_diffrn_reflns_number 3841
_diffrn_reflns_theta_max 25.00
_diffrn_standards_decay_% -2.26
_diffrn_standards_interval_count 300
_diffrn_standards_number 3
_exptl_absorpt_coefficient_mu 8.170
_exptl_absorpt_correction_T_max 1.000
_exptl_absorpt_correction_T_min 0.855
_exptl_absorpt_correction_type empirical
_exptl_absorpt_process_details psi-scan
_exptl_crystal_colour 'opaque white'
_exptl_crystal_density_diffrn 2.183
_exptl_crystal_density_meas 0.000
_exptl_crystal_description prism
_exptl_crystal_F_000 2432.00
_exptl_crystal_size_max 0.350
_exptl_crystal_size_mid 0.100
_exptl_crystal_size_min 0.100
_refine_diff_density_max 0.73
_refine_diff_density_min -0.50
_refine_ls_extinction_coef 0.00000
_refine_ls_extinction_method none
_refine_ls_goodness_of_fit_obs 1.371
_refine_ls_hydrogen_treatment noref
_refine_ls_matrix_type full
_refine_ls_number_parameters 262
_refine_ls_number_reflns 2168
_refine_ls_number_restraints 0
_refine_ls_R_factor_obs 0.0279
_refine_ls_shift/esd_max 0.0280
_refine_ls_structure_factor_coef F
_refine_ls_weighting_scheme sigma
_refine_ls_wR_factor_obs 0.0348
_reflns_number_observed 2168
_reflns_number_total 3755
_reflns_observed_criterion 3.00
_cod_data_source_file b005085g.txt
_cod_data_source_block complex_3
_cod_depositor_comments
;
The following automatic conversions were performed:

'_atom_site_thermal_displace_type' tag value 'Uij' was replaced with
'Uani' value 44 times.

Automatic conversion script
Id: cif_fix_values 1646 2011-03-28 12:23:43Z adriana 

The following automatic conversions were performed:

data name '_atom_type_scat_dispersion_image' was replaced with
'_atom_type_scat_dispersion_imag' as specified in the replacement
file 'data/replacement-values/replacement_tags.lst'.

Automatic conversion script
Id: cif_correct_tags 9268 2022-04-12 08:56:07Z antanas 
;
_cod_original_cell_volume 3899.9(9)
_cod_original_sg_symbol_H-M 'C 2/c'
_cod_database_code 7010008

loop_
_symmetry_equiv_pos_as_xyz
'   +x,   +y,   +z'
'1/2+x,1/2+y,   +z'
'   -x,   +y,1/2-z'
1/2-x,1/2+y,1/2-z
'   -x, -y,   -z'
'1/2-x,1/2-y,   -z'
'   +x,   -y,1/2+z'
1/2+x,1/2-y,1/2+z

loop_
_atom_site_aniso_label
_atom_site_aniso_U_11
_atom_site_aniso_U_22
_atom_site_aniso_U_33
_atom_site_aniso_U_12
_atom_site_aniso_U_13
_atom_site_aniso_U_23
Hg(1) 0.0566(2) 0.0700(2) 0.0520(2) 0.0062(2) -0.0018(1) 0.0047(2)
S(1) 0.050(1) 0.060(1) 0.046(1) 0.0031(10) 0.0067(8) 0.0044(10)
P(1) 0.055(1) 0.108(2) 0.057(1) -0.002(1) 0.011(1) -0.005(1)
F(1) 0.089(4) 0.228(8) 0.073(4) -0.037(5) -0.015(3) 0.027(5)
F(2) 0.087(4) 0.199(7) 0.063(3) 0.013(4) -0.003(3) -0.019(4)
F(3) 0.097(4) 0.27(1) 0.107(5) -0.024(6) 0.037(4) 0.039(6)
F(4) 0.093(5) 0.39(2) 0.102(5) -0.060(7) 0.015(4) 0.078(7)
F(5) 0.23(1) 0.111(7) 0.31(1) 0.079(7) -0.108(10) -0.075(8)
F(6) 0.170(8) 0.186(9) 0.180(8) 0.041(7) 0.010(6) -0.067(7)
O(1) 0.055(3) 0.105(5) 0.080(4) -0.004(3) 0.014(3) -0.010(4)
N(1) 0.052(4) 0.050(4) 0.055(4) 0.001(3) 0.014(3) -0.006(3)
N(2) 0.039(3) 0.056(4) 0.046(3) -0.004(3) 0.009(3) 0.001(3)
C(1) 0.052(4) 0.044(4) 0.047(4) 0.004(4) 0.010(3) -0.006(4)
C(2) 0.057(5) 0.056(5) 0.047(4) 0.007(4) 0.013(4) 0.001(4)
C(3) 0.065(5) 0.059(5) 0.062(5) 0.001(5) 0.024(4) 0.000(5)
C(4) 0.052(5) 0.051(5) 0.072(5) 0.006(4) 0.014(4) -0.007(5)
C(5) 0.059(5) 0.051(5) 0.050(4) 0.007(4) 0.003(4) -0.003(3)
C(6) 0.059(5) 0.049(4) 0.046(4) 0.005(4) 0.010(3) -0.004(4)
C(7) 0.079(7) 0.127(10) 0.110(8) -0.009(7) 0.044(6) -0.001(7)
C(8) 0.056(5) 0.068(6) 0.090(6) 0.005(4) 0.032(5) -0.003(5)
C(9) 0.081(6) 0.071(6) 0.100(7) -0.002(5) 0.051(6) -0.024(6)
C(10) 0.109(8) 0.092(8) 0.067(6) -0.025(7) 0.041(6) -0.015(6)
C(11) 0.067(5) 0.079(6) 0.061(5) -0.001(5) 0.020(4) -0.008(5)
C(12) 0.065(5) 0.038(4) 0.049(4) -0.004(3) 0.019(4) -0.003(3)
C(13) 0.055(4) 0.036(4) 0.052(4) -0.002(4) 0.011(3) 0.003(4)
C(14) 0.058(5) 0.072(6) 0.062(5) -0.001(4) -0.008(4) -0.002(4)
C(15) 0.038(4) 0.075(6) 0.096(7) -0.002(5) -0.004(4) -0.010(6)
C(16) 0.050(5) 0.065(6) 0.104(7) 0.001(4) 0.026(5) -0.008(6)
C(17) 0.057(5) 0.056(5) 0.063(5) -0.007(4) 0.028(4) -0.004(4)

loop_
_atom_site_label
_atom_site_fract_x
_atom_site_fract_y
_atom_site_fract_z
_atom_site_U_iso_or_equiv
_atom_site_thermal_displace_type
_atom_site_calc_flag
_atom_site_calc_attached_atom
Hg(1) 0.21362(1) 0.19687(5) 0.20632(2) 0.0632(1) Uani ? ?
S(1) 0.26037(7) 0.0804(3) 0.31278(9) 0.0533(6) Uani ? ?
P(1) 0.40259(8) -0.1169(5) 0.1313(1) 0.0743(8) Uani ? ?
F(1) 0.4421(2) -0.117(1) 0.2025(3) 0.138(3) Uani ? ?
F(2) 0.3620(2) -0.112(1) 0.0603(3) 0.121(2) Uani ? ?
F(3) 0.4408(2) -0.028(1) 0.1008(3) 0.157(3) Uani ? ?
F(4) 0.3625(2) -0.178(2) 0.1637(4) 0.199(4) Uani ? ?
F(5) 0.4169(4) -0.313(1) 0.1181(6) 0.256(5) Uani ? ?
F(6) 0.3871(3) 0.092(1) 0.1435(5) 0.187(4) Uani ? ?
O(1) 0.4659(2) 0.3429(9) 0.3823(3) 0.081(2) Uani ? ?
N(1) 0.2131(2) 0.1184(9) 0.0958(3) 0.052(2) Uani ? ?
N(2) 0.1373(2) 0.2403(8) 0.1405(3) 0.047(2) Uani ? ?
C(1) 0.3202(3) 0.181(1) 0.3285(4) 0.048(2) Uani ? ?
C(2) 0.3411(3) 0.233(1) 0.2780(4) 0.054(2) Uani ? ?
C(3) 0.3893(3) 0.289(1) 0.2934(4) 0.061(3) Uani ? ?
C(4) 0.4174(3) 0.297(1) 0.3611(4) 0.059(2) Uani ? ?
C(5) 0.3958(3) 0.253(1) 0.4127(4) 0.056(2) Uani ? ?
C(6) 0.3478(3) 0.196(1) 0.3962(4) 0.052(2) Uani ? ?
C(7) 0.4905(4) 0.373(2) 0.3313(6) 0.102(4) Uani ? ?
C(8) 0.2511(3) 0.046(1) 0.0767(5) 0.069(3) Uani ? ?
C(9) 0.2463(3) -0.002(1) 0.0101(5) 0.079(3) Uani ? ?
C(10) 0.2019(4) 0.022(2) -0.0372(4) 0.086(4) Uani ? ?
C(11) 0.1636(3) 0.095(1) -0.0186(4) 0.069(3) Uani ? ?
C(12) 0.1699(3) 0.1399(10) 0.0485(4) 0.050(2) Uani ? ?
C(13) 0.1280(3) 0.211(1) 0.0732(4) 0.049(2) Uani ? ?
C(14) 0.0810(3) 0.234(1) 0.0303(4) 0.069(3) Uani ? ?
C(15) 0.0441(3) 0.290(1) 0.0580(5) 0.074(3) Uani ? ?
C(16) 0.0542(3) 0.321(1) 0.1261(5) 0.072(3) Uani ? ?
C(17) 0.1012(3) 0.295(1) 0.1663(4) 0.057(2) Uani ? ?
H(1) 0.3217 0.2292 0.2317 0.0644 Uani ? ?
H(2) 0.4032 0.3219 0.2580 0.0734 Uani ? ?
H(3) 0.4146 0.2624 0.4592 0.0672 Uani ? ?
H(4) 0.3333 0.1664 0.4314 0.0626 Uani ? ?
H(5) 0.5239 0.4049 0.3525 0.1223 Uani ? ?
H(6) 0.4889 0.2598 0.3051 0.1223 Uani ? ?
H(7) 0.4751 0.4749 0.3021 0.1223 Uani ? ?
H(8) 0.2818 0.0269 0.1101 0.0826 Uani ? ?
H(9) 0.2735 -0.0503 -0.0029 0.0946 Uani ? ?
H(10) 0.1978 -0.0126 -0.0834 0.1036 Uani ? ?
H(11) 0.1328 0.1144 -0.0516 0.0824 Uani ? ?
H(12) 0.0741 0.2122 -0.0173 0.0827 Uani ? ?
H(13) 0.0117 0.3076 0.0291 0.0893 Uani ? ?
H(14) 0.0291 0.3597 0.1454 0.0864 Uani ? ?
H(15) 0.1085 0.3158 0.2140 0.0678 Uani ? ?

loop_
_atom_type_symbol
_atom_type_oxidation_number
_atom_type_number_in_cell
_atom_type_scat_dispersion_real
_atom_type_scat_dispersion_imag
_atom_type_scat_source
C 0 136 0.003 0.002 'International Tables'
H 0 120 0.000 0.000 'International Tables'
N 0 16 0.006 0.003 'International Tables'
O 0 8 0.011 0.006 'International Tables'
F 0 48 0.017 0.010 'International Tables'
P 0 8 0.102 0.094 'International Tables'
S 0 8 0.125 0.123 'International Tables'
Hg 0 8 -2.389 9.227 'International Tables'

loop_
_geom_angle_atom_site_label_1
_geom_angle_atom_site_label_2
_geom_angle_atom_site_label_3
_geom_angle
_geom_angle_site_symmetry_1
_geom_angle_site_symmetry_2
_geom_angle_site_symmetry_3
_geom_angle_publ_flag
S(1) Hg(1) S(1) 110.80(5) ? ? ? yes
S(1) Hg(1) N(1) 131.6(2) ? ? ? yes
S(1) Hg(1) N(2) 143.5(1) ? ? ? yes
S(1) Hg(1) N(1) 91.0(2) ? ? ? yes
S(1) Hg(1) N(2) 92.0(2) ? ? ? yes
N(1) Hg(1) N(2) 73.2(2) ? ? ? yes
Hg(1) S(1) Hg(1) 107.47(7) ? ? ? yes
Hg(1) S(1) C(1) 106.7(2) ? ? ? yes
Hg(1) S(1) C(1) 97.1(2) ? ? ? yes
F(1) P(1) F(2) 178.5(4) ? ? ? yes
F(1) P(1) F(3) 88.7(3) ? ? ? yes
F(1) P(1) F(4) 91.2(4) ? ? ? yes
F(1) P(1) F(5) 90.5(5) ? ? ? yes
F(1) P(1) F(6) 90.7(5) ? ? ? yes
F(2) P(1) F(3) 91.8(3) ? ? ? yes
F(2) P(1) F(4) 88.1(4) ? ? ? yes
F(2) P(1) F(5) 90.9(5) ? ? ? yes
F(2) P(1) F(6) 87.9(4) ? ? ? yes
F(3) P(1) F(4) 172.4(6) ? ? ? yes
F(3) P(1) F(5) 92.0(7) ? ? ? yes
F(3) P(1) F(6) 87.3(5) ? ? ? yes
F(4) P(1) F(5) 95.6(7) ? ? ? yes
F(4) P(1) F(6) 85.1(6) ? ? ? yes
F(5) P(1) F(6) 178.6(6) ? ? ? yes
C(4) O(1) C(7) 117.9(7) ? ? ? yes
Hg(1) N(1) C(8) 126.1(5) ? ? ? yes
Hg(1) N(1) C(12) 115.1(5) ? ? ? yes
C(8) N(1) C(12) 118.6(6) ? ? ? yes
Hg(1) N(2) C(13) 118.1(4) ? ? ? yes
Hg(1) N(2) C(17) 121.8(5) ? ? ? yes
C(13) N(2) C(17) 120.2(6) ? ? ? yes
S(1) C(1) C(2) 124.3(6) ? ? ? yes
S(1) C(1) C(6) 116.6(6) ? ? ? yes
C(2) C(1) C(6) 119.1(7) ? ? ? yes
C(1) C(2) C(3) 121.4(7) ? ? ? yes
C(2) C(3) C(4) 119.4(7) ? ? ? yes
O(1) C(4) C(3) 124.6(8) ? ? ? yes
O(1) C(4) C(5) 115.9(7) ? ? ? yes
C(3) C(4) C(5) 119.6(7) ? ? ? yes
C(4) C(5) C(6) 120.0(7) ? ? ? yes
C(1) C(6) C(5) 120.4(7) ? ? ? yes
N(1) C(8) C(9) 121.3(8) ? ? ? yes
C(8) C(9) C(10) 119.0(8) ? ? ? yes
C(9) C(10) C(11) 120.1(8) ? ? ? yes
C(10) C(11) C(12) 119.1(8) ? ? ? yes
N(1) C(12) C(11) 121.9(7) ? ? ? yes
N(1) C(12) C(13) 116.5(6) ? ? ? yes
C(11) C(12) C(13) 121.6(7) ? ? ? yes
N(2) C(13) C(12) 117.0(6) ? ? ? yes
N(2) C(13) C(14) 120.2(7) ? ? ? yes
C(12) C(13) C(14) 122.7(7) ? ? ? yes
C(13) C(14) C(15) 118.8(8) ? ? ? yes
C(14) C(15) C(16) 120.3(8) ? ? ? yes
C(15) C(16) C(17) 118.5(7) ? ? ? yes
N(2) C(17) C(16) 122.0(7) ? ? ? yes

loop_
_geom_bond_atom_site_label_1
_geom_bond_atom_site_label_2
_geom_bond_distance
_geom_bond_site_symmetry_1
_geom_bond_site_symmetry_2
_geom_bond_publ_flag
Hg(1) S(1) 2.348(2) ? ? yes
Hg(1) S(1) 2.839(2) ? ? yes
Hg(1) N(1) 2.325(6) ? ? yes
Hg(1) N(2) 2.223(6) ? ? yes
S(1) C(1) 1.782(7) ? ? yes
P(1) F(1) 1.563(5) ? ? yes
P(1) F(2) 1.574(6) ? ? yes
P(1) F(3) 1.531(6) ? ? yes
P(1) F(4) 1.536(7) ? ? yes
P(1) F(5) 1.475(8) ? ? yes
P(1) F(6) 1.565(9) ? ? yes
O(1) C(4) 1.361(9) ? ? yes
O(1) C(7) 1.43(1) ? ? yes
N(1) C(8) 1.349(9) ? ? yes
N(1) C(12) 1.336(9) ? ? yes
N(2) C(13) 1.342(9) ? ? yes
N(2) C(17) 1.338(9) ? ? yes
C(1) C(2) 1.382(10) ? ? yes
C(1) C(6) 1.386(10) ? ? yes
C(2) C(3) 1.37(1) ? ? yes
C(3) C(4) 1.39(1) ? ? yes
C(4) C(5) 1.40(1) ? ? yes
C(5) C(6) 1.37(1) ? ? yes
C(8) C(9) 1.37(1) ? ? yes
C(9) C(10) 1.36(1) ? ? yes
C(10) C(11) 1.35(1) ? ? yes
C(11) C(12) 1.37(1) ? ? yes
C(12) C(13) 1.509(10) ? ? yes
C(13) C(14) 1.38(1) ? ? yes
C(14) C(15) 1.38(1) ? ? yes
C(15) C(16) 1.36(1) ? ? yes
C(16) C(17) 1.37(1) ? ? yes
